data_7153029
loop_
_publ_author_name
'Kle\<cka, Martin'
'Pohl, Radek'
'Cejka, Jan'
'Hocek, Michal'

_publ_section_title
;
 Direct C-H sulfenylation of purines and deazapurines.
;
_journal_issue 31
_journal_name_full 'Organic &amp; biomolecular chemistry'
_journal_page_first 5189
_journal_page_last 5193
_journal_paper_doi 10.1039/c3ob40881g
_journal_volume 11
_journal_year 2013
_chemical_formula_moiety 'C25 H19 N3 S1'
_chemical_formula_sum 'C25 H19 N3 S'
_chemical_formula_weight 393.51
_chemical_name_systematic 7-benzyl-4-phenyl-5-(phenylthio)-7H-pyrrolo[2,3-d]pyrimidine
_space_group_IT_number 14
_symmetry_cell_setting monoclinic
_symmetry_Int_Tables_number 14
_symmetry_space_group_name_Hall '-P 2yn'
_symmetry_space_group_name_H-M 'P 1 21/n 1'
_atom_sites_solution_hydrogens difmap
_atom_sites_solution_primary direct
_cell_angle_alpha 90
_cell_angle_beta 91.499(4)
_cell_angle_gamma 90
_cell_formula_units_Z 4
_cell_length_a 5.9059(3)
_cell_length_b 13.5680(5)
_cell_length_c 24.5309(9)
_cell_measurement_reflns_used 0
_cell_measurement_temperature 190
_cell_measurement_theta_max 0
_cell_measurement_theta_min 0
_cell_volume 1965.02(14)
_computing_cell_refinement 'CrysAlis, (Oxford Diffraction, 2002)'
_computing_data_collection 'Xcalibur, (Oxford Diffraction, 2002)'
_computing_data_reduction 'CrysAlis, (Oxford Diffraction, 2002)'
_computing_molecular_graphics 'CAMERON (Watkin et al., 1996)'
_computing_publication_material 'CRYSTALS (Betteridge et al., 2003)'
_computing_structure_refinement 'CRYSTALS (Betteridge et al., 2003)'
_computing_structure_solution 'SIR92 (Altomare et al., 1994)'
_diffrn_ambient_temperature 190
_diffrn_measured_fraction_theta_full 0.996
_diffrn_measured_fraction_theta_max 0.968
_diffrn_measurement_device Area
_diffrn_measurement_device_type 'Oxford Diffraction XCALIBUR'
_diffrn_measurement_method '\f & \w scans'
_diffrn_radiation_monochromator graphite
_diffrn_radiation_probe x-ray
_diffrn_radiation_type 'Cu K\a'
_diffrn_radiation_wavelength 1.54184
_diffrn_reflns_av_R_equivalents 0.030
_diffrn_reflns_limit_h_max 7
_diffrn_reflns_limit_h_min -6
_diffrn_reflns_limit_k_max 13
_diffrn_reflns_limit_k_min -16
_diffrn_reflns_limit_l_max 26
_diffrn_reflns_limit_l_min -30
_diffrn_reflns_number 9133
_diffrn_reflns_theta_full 69.371
_diffrn_reflns_theta_max 77.079
_diffrn_reflns_theta_min 4.861
_diffrn_standards_number 0
_exptl_absorpt_coefficient_mu 1.577
_exptl_absorpt_correction_T_max 0.92
_exptl_absorpt_correction_T_min 0.81
_exptl_absorpt_correction_type multi-scan
_exptl_absorpt_process_details 'CrysAlis, (Oxford Diffraction, 2002)'
_exptl_crystal_colour colourless
_exptl_crystal_density_diffrn 1.330
_exptl_crystal_density_method 'not measured'
_exptl_crystal_description block
_exptl_crystal_F_000 824
_exptl_crystal_size_max 0.210
_exptl_crystal_size_mid 0.130
_exptl_crystal_size_min 0.050
_refine_diff_density_max 0.24
_refine_diff_density_min -0.28
_refine_ls_extinction_coef 79(15)
_refine_ls_extinction_method 'Larson (1970), Equation 22'
_refine_ls_goodness_of_fit_ref 1.0885
_refine_ls_hydrogen_treatment constr
_refine_ls_matrix_type full
_refine_ls_number_parameters 263
_refine_ls_number_reflns 3473
_refine_ls_number_restraints 0
_refine_ls_R_factor_all 0.0463
_refine_ls_R_factor_gt 0.0392
_refine_ls_shift/su_max 0.0026037
_refine_ls_shift/su_mean 0.0000843
_refine_ls_structure_factor_coef F
_refine_ls_weighting_details
;
Method, part 1, Chebychev polynomial, (Watkin, 1994, Prince, 1982)
[weight] = 1.0/[A~0~*T~0~(x)+A~1~*T~1~(x) ... +A~n-1~]*T~n-1~(x)]
where A~i~ are the Chebychev coefficients listed below and x= Fcalc/Fmax
Method = Robust Weighting (Prince, 1982)
W = [weight] * [1-(deltaF/6*sigmaF)^2^]^2^
A~i~ are:
14.0 14.1 13.1 4.77
;
_refine_ls_weighting_scheme calc
_refine_ls_wR_factor_all 0.0557
_refine_ls_wR_factor_gt 0.0502
_refine_ls_wR_factor_ref 0.0502
_reflns_limit_h_max 7
_reflns_limit_h_min -7
_reflns_limit_k_max 16
_reflns_limit_k_min 0
_reflns_limit_l_max 30
_reflns_limit_l_min 0
_reflns_number_gt 3473
_reflns_number_total 4031
_reflns_threshold_expression I>2.0\s(I)
_oxford_diffrn_Wilson_B_factor 2.47
_oxford_diffrn_Wilson_scale 0.06
_oxford_refine_ls_r_factor_ref 0.0392
_oxford_refine_ls_scale 4.099(10)
_oxford_reflns_number_all 4031
_oxford_reflns_threshold_expression_ref I>2.0\s(I)
_cod_data_source_file c3ob40881g.txt
_cod_data_source_block 2
_cod_original_cell_volume 1965.01(13)
_cod_original_sg_symbol_H-M 'P 21/n'
_cod_original_formula_sum 'C25 H19 N3 S1'
_cod_database_code 7153029

loop_
_symmetry_equiv_pos_as_xyz
x,y,z
-x,-y,-z
-x+1/2,y+1/2,-z+1/2
x+1/2,-y+1/2,z+1/2

loop_
_atom_site_label
_atom_site_type_symbol
_atom_site_fract_x
_atom_site_fract_y
_atom_site_fract_z
_atom_site_U_iso_or_equiv
_atom_site_occupancy
_atom_site_adp_type
_atom_site_refinement_flags_posn
N1 N 0.39491(17) 0.89157(8) 0.31289(5) 0.0339 1.0000 Uani .
C2 C 0.3460(2) 0.80095(10) 0.33092(6) 0.0360 1.0000 Uani .
N3 N 0.46651(18) 0.74415(8) 0.36520(5) 0.0350 1.0000 Uani .
C4 C 0.6529(2) 0.78888(9) 0.38418(5) 0.0296 1.0000 Uani .
C5 C 0.72327(19) 0.88551(9) 0.37106(5) 0.0272 1.0000 Uani .
C6 C 0.5875(2) 0.93474(9) 0.33191(5) 0.0291 1.0000 Uani .
C7 C 0.92160(19) 0.90520(9) 0.40512(5) 0.0273 1.0000 Uani .
C8 C 0.9639(2) 0.82118(9) 0.43418(5) 0.0299 1.0000 Uani .
N9 N 0.80436(18) 0.74996(8) 0.42143(5) 0.0323 1.0000 Uani .
C10 C 0.6455(2) 1.03203(10) 0.30908(5) 0.0301 1.0000 Uani .
C11 C 0.8575(2) 1.04815(11) 0.28688(5) 0.0373 1.0000 Uani .
C12 C 0.9076(2) 1.13872(13) 0.26431(6) 0.0462 1.0000 Uani .
C13 C 0.7509(3) 1.21459(12) 0.26475(6) 0.0464 1.0000 Uani .
C14 C 0.5410(3) 1.19936(11) 0.28685(6) 0.0418 1.0000 Uani .
C15 C 0.4866(2) 1.10800(10) 0.30831(5) 0.0342 1.0000 Uani .
S16 S 1.09114(5) 1.01035(2) 0.410375(12) 0.0295 1.0000 Uani .
C17 C 0.8945(2) 1.10335(9) 0.42741(5) 0.0272 1.0000 Uani .
C18 C 0.9489(2) 1.20000(10) 0.41370(5) 0.0347 1.0000 Uani .
C19 C 0.8030(3) 1.27635(10) 0.42657(6) 0.0424 1.0000 Uani .
C20 C 0.6027(3) 1.25612(11) 0.45285(6) 0.0431 1.0000 Uani .
C21 C 0.5484(2) 1.15993(10) 0.46628(6) 0.0368 1.0000 Uani .
C22 C 0.6937(2) 1.08339(9) 0.45386(5) 0.0303 1.0000 Uani .
C23 C 0.8010(2) 0.64934(10) 0.44256(6) 0.0377 1.0000 Uani .
C24 C 0.9626(2) 0.58174(9) 0.41395(6) 0.0348 1.0000 Uani .
C25 C 1.1568(3) 0.54829(10) 0.44108(7) 0.0420 1.0000 Uani .
C26 C 1.3085(3) 0.48815(11) 0.41508(9) 0.0549 1.0000 Uani .
C27 C 1.2672(4) 0.46083(14) 0.36175(10) 0.0676 1.0000 Uani .
C28 C 1.0742(5) 0.49298(14) 0.33438(8) 0.0689 1.0000 Uani .
C29 C 0.9213(4) 0.55327(12) 0.36053(7) 0.0539 1.0000 Uani .
H181 H 1.0862 1.2137 0.3951 0.0389 1.0000 Uiso R
H191 H 0.8399 1.3422 0.4165 0.0477 1.0000 Uiso R
H201 H 0.4992 1.3081 0.4614 0.0490 1.0000 Uiso R
H211 H 0.4070 1.1456 0.4841 0.0415 1.0000 Uiso R
H221 H 0.6573 1.0162 0.4637 0.0335 1.0000 Uiso R
H81 H 1.0874 0.8108 0.4612 0.0332 1.0000 Uiso R
H231 H 0.8487 0.6522 0.4831 0.0427 1.0000 Uiso R
H232 H 0.6438 0.6234 0.4380 0.0437 1.0000 Uiso R
H251 H 1.1824 0.5676 0.4784 0.0483 1.0000 Uiso R
H261 H 1.4387 0.4649 0.4331 0.0615 1.0000 Uiso R
H271 H 1.3758 0.4202 0.3447 0.0755 1.0000 Uiso R
H281 H 1.0435 0.4731 0.2975 0.0793 1.0000 Uiso R
H291 H 0.7894 0.5770 0.3417 0.0599 1.0000 Uiso R
H21 H 0.2022 0.7740 0.3163 0.0396 1.0000 Uiso R
H151 H 0.3410 1.0965 0.3230 0.0400 1.0000 Uiso R
H141 H 0.4292 1.2515 0.2867 0.0468 1.0000 Uiso R
H131 H 0.7892 1.2764 0.2498 0.0527 1.0000 Uiso R
H121 H 1.0538 1.1494 0.2494 0.0515 1.0000 Uiso R
H111 H 0.9684 0.9963 0.2882 0.0414 1.0000 Uiso R

loop_
_atom_site_aniso_label
_atom_site_aniso_U_11
_atom_site_aniso_U_22
_atom_site_aniso_U_33
_atom_site_aniso_U_23
_atom_site_aniso_U_13
_atom_site_aniso_U_12
N1 0.0281(5) 0.0383(6) 0.0354(5) -0.0061(4) 0.0006(4) 0.0018(4)
C2 0.0291(6) 0.0379(7) 0.0410(7) -0.0099(5) 0.0018(5) -0.0024(5)
N3 0.0325(5) 0.0304(5) 0.0423(6) -0.0067(4) 0.0049(4) -0.0028(4)
C4 0.0295(6) 0.0264(6) 0.0333(6) -0.0038(5) 0.0059(5) 0.0008(4)
C5 0.0256(5) 0.0255(6) 0.0308(6) -0.0033(4) 0.0048(4) 0.0018(4)
C6 0.0264(5) 0.0322(6) 0.0290(5) -0.0041(4) 0.0041(4) 0.0037(4)
C7 0.0246(5) 0.0267(6) 0.0307(5) -0.0013(4) 0.0035(4) 0.0016(4)
C8 0.0282(6) 0.0273(6) 0.0344(6) -0.0016(5) 0.0033(5) 0.0032(4)
N9 0.0334(5) 0.0239(5) 0.0398(6) 0.0012(4) 0.0029(4) 0.0011(4)
C10 0.0269(6) 0.0367(6) 0.0267(5) 0.0020(5) 0.0006(4) 0.0015(5)
C11 0.0279(6) 0.0490(8) 0.0352(6) 0.0071(6) 0.0027(5) 0.0036(5)
C12 0.0322(6) 0.0646(10) 0.0418(7) 0.0195(7) 0.0025(5) -0.0043(6)
C13 0.0472(8) 0.0481(8) 0.0435(8) 0.0197(7) -0.0032(6) -0.0086(6)
C14 0.0437(8) 0.0389(7) 0.0429(7) 0.0094(6) 0.0006(6) 0.0048(6)
C15 0.0311(6) 0.0375(7) 0.0343(6) 0.0048(5) 0.0028(5) 0.0031(5)
S16 0.02350(17) 0.02751(17) 0.03746(18) 0.00046(11) 0.00247(11) -0.00038(10)
C17 0.0281(5) 0.0251(6) 0.0283(5) -0.0001(4) -0.0022(4) -0.0011(4)
C18 0.0375(7) 0.0301(6) 0.0365(6) 0.0033(5) 0.0044(5) -0.0034(5)
C19 0.0546(8) 0.0249(6) 0.0477(8) 0.0035(5) 0.0032(6) 0.0015(6)
C20 0.0468(8) 0.0332(7) 0.0493(8) -0.0028(6) 0.0039(6) 0.0117(6)
C21 0.0336(6) 0.0365(7) 0.0405(7) -0.0041(5) 0.0045(5) 0.0023(5)
C22 0.0308(6) 0.0279(6) 0.0322(6) -0.0004(5) 0.0024(5) -0.0008(5)
C23 0.0412(7) 0.0262(6) 0.0461(7) 0.0061(5) 0.0081(6) 0.0001(5)
C24 0.0410(7) 0.0227(6) 0.0409(7) 0.0043(5) 0.0031(5) -0.0006(5)
C25 0.0466(8) 0.0263(6) 0.0527(8) 0.0031(6) -0.0041(6) -0.0016(5)
C26 0.0442(9) 0.0303(7) 0.0904(13) 0.0055(7) 0.0051(8) 0.0063(6)
C27 0.0779(13) 0.0383(9) 0.0882(14) 0.0003(9) 0.0308(11) 0.0133(9)
C28 0.1109(18) 0.0512(10) 0.0450(9) -0.0064(7) 0.0114(10) 0.0144(10)
C29 0.0777(11) 0.0420(8) 0.0416(8) 0.0018(6) -0.0062(7) 0.0140(8)

loop_
_atom_type_symbol
_atom_type_scat_dispersion_real
_atom_type_scat_dispersion_imag
_atom_type_scat_Cromer_Mann_a1
_atom_type_scat_Cromer_Mann_b1
_atom_type_scat_Cromer_Mann_a2
_atom_type_scat_Cromer_Mann_b2
_atom_type_scat_Cromer_Mann_a3
_atom_type_scat_Cromer_Mann_b3
_atom_type_scat_Cromer_Mann_a4
_atom_type_scat_Cromer_Mann_b4
_atom_type_scat_Cromer_Mann_c
_atom_type_scat_source
C 0.0181 0.0091 2.3100 20.8439 1.0200 10.2075 1.5886 0.5687 0.8650 51.6512 0.2156 'International Tables Vol C 4.2.6.8 and 6.1.1.4'
H 0.0000 0.0000 0.4930 10.5109 0.3229 26.1257 0.1402 3.1424 0.0408 57.7998 0.0030 'International Tables Vol C 4.2.6.8 and 6.1.1.4'
N 0.0311 0.0180 12.2126 0.0057 3.1322 9.8933 2.0125 28.9975 1.1663 0.5826 -11.5290 'International Tables Vol C 4.2.6.8 and 6.1.1.4'
S 0.3331 0.5567 6.9053 1.4679 5.2034 22.2151 1.4379 0.2536 1.5863 56.1720 0.8669 'International Tables Vol C 4.2.6.8 and 6.1.1.4'

loop_
_geom_angle_atom_site_label_1
_geom_angle_atom_site_label_2
_geom_angle_atom_site_label_3
_geom_angle
_geom_angle_publ_flag
C2 N1 C6 118.05(11) yes
N1 C2 N3 128.48(12) yes
N1 C2 H21 114.3 no
N3 C2 H21 117.2 no
C2 N3 C4 112.35(11) yes
N3 C4 C5 126.04(12) yes
N3 C4 N9 125.32(11) yes
C5 C4 N9 108.60(10) yes
C4 C5 C6 115.50(11) yes
C4 C5 C7 106.14(10) yes
C6 C5 C7 138.33(11) yes
C5 C6 N1 119.37(12) yes
C5 C6 C10 123.38(11) yes
N1 C6 C10 117.24(11) yes
C5 C7 C8 106.37(11) yes
C5 C7 S16 130.41(9) yes
C8 C7 S16 123.20(9) yes
C7 C8 N9 110.63(11) yes
C7 C8 H81 126.5 no
N9 C8 H81 122.9 no
C8 N9 C4 108.16(10) yes
C8 N9 C23 126.14(11) yes
C4 N9 C23 125.68(11) yes
C6 C10 C11 120.48(12) yes
C6 C10 C15 120.20(11) yes
C11 C10 C15 119.30(12) yes
C10 C11 C12 119.92(13) yes
C10 C11 H111 119.3 no
C12 C11 H111 120.7 no
C11 C12 C13 120.51(13) yes
C11 C12 H121 119.4 no
C13 C12 H121 120.0 no
C12 C13 C14 119.91(14) yes
C12 C13 H131 119.3 no
C14 C13 H131 120.7 no
C13 C14 C15 120.09(14) yes
C13 C14 H141 120.6 no
C15 C14 H141 119.3 no
C10 C15 C14 120.22(12) yes
C10 C15 H151 119.2 no
C14 C15 H151 120.6 no
C7 S16 C17 102.78(5) yes
S16 C17 C18 117.17(9) yes
S16 C17 C22 122.85(9) yes
C18 C17 C22 119.98(11) yes
C17 C18 C19 119.92(12) yes
C17 C18 H181 120.0 no
C19 C18 H181 120.1 no
C18 C19 C20 119.93(13) yes
C18 C19 H191 119.5 no
C20 C19 H191 120.5 no
C19 C20 C21 120.10(13) yes
C19 C20 H201 120.8 no
C21 C20 H201 119.1 no
C20 C21 C22 120.34(12) yes
C20 C21 H211 120.2 no
C22 C21 H211 119.5 no
C17 C22 C21 119.74(12) yes
C17 C22 H221 119.7 no
C21 C22 H221 120.5 no
N9 C23 C24 112.84(11) yes
N9 C23 H231 107.6 no
C24 C23 H231 108.2 no
N9 C23 H232 108.1 no
C24 C23 H232 109.4 no
H231 C23 H232 110.7 no
C23 C24 C25 120.04(13) yes
C23 C24 C29 120.82(14) yes
C25 C24 C29 119.13(14) yes
C24 C25 C26 120.67(15) yes
C24 C25 H251 118.4 no
C26 C25 H251 120.9 no
C25 C26 C27 119.87(17) yes
C25 C26 H261 121.3 no
C27 C26 H261 118.9 no
C26 C27 C28 120.11(17) yes
C26 C27 H271 118.0 no
C28 C27 H271 121.9 no
C27 C28 C29 120.07(18) yes
C27 C28 H281 120.3 no
C29 C28 H281 119.6 no
C28 C29 C24 120.14(17) yes
C28 C29 H291 120.6 no
C24 C29 H291 119.3 no

loop_
_geom_bond_atom_site_label_1
_geom_bond_atom_site_label_2
_geom_bond_distance
_geom_bond_publ_flag
N1 C2 1.3408(18) yes
N1 C6 1.3514(16) yes
C2 N3 1.3329(18) yes
C2 H21 0.983 no
N3 C4 1.3306(16) yes
C4 C5 1.4149(16) yes
C4 N9 1.3678(17) yes
C5 C6 1.4042(17) yes
C5 C7 1.4458(16) yes
C6 C10 1.4776(18) yes
C7 C8 1.3641(18) yes
C7 S16 1.7457(12) yes
C8 N9 1.3797(17) yes
C8 H81 0.983 no
N9 C23 1.4605(16) yes
C10 C11 1.3956(17) yes
C10 C15 1.3938(18) yes
C11 C12 1.383(2) yes
C11 H111 0.961 no
C12 C13 1.384(2) yes
C12 H121 0.957 no
C13 C14 1.382(2) yes
C13 H131 0.945 no
C14 C15 1.3877(19) yes
C14 H141 0.967 no
C15 H151 0.954 no
S16 C17 1.7722(12) yes
C17 C18 1.3933(17) yes
C17 C22 1.3934(16) yes
C18 C19 1.3891(19) yes
C18 H181 0.959 no
C19 C20 1.389(2) yes
C19 H191 0.953 no
C20 C21 1.386(2) yes
C20 H201 0.960 no
C21 C22 1.3860(18) yes
C21 H211 0.973 no
C22 H221 0.969 no
C23 C24 1.5100(19) yes
C23 H231 1.026 no
C23 H232 0.996 no
C24 C25 1.387(2) yes
C24 C29 1.382(2) yes
C25 C26 1.380(2) yes
C25 H251 0.961 no
C26 C27 1.375(3) yes
C26 H261 0.932 no
C27 C28 1.379(3) yes
C27 H271 0.950 no
C28 C29 1.388(3) yes
C28 H281 0.957 no
C29 H291 0.952 no
